data_7030128
loop_
_publ_author_name
'Wang, Ming-Fang'
'Hong, Xu-Jia'
'Zhan, Qing-Guang'
'Jin, Hong-Guang'
'Liu, Yi-Ting'
'Zheng, Zhi-Peng'
'Xu, Shi-Hai'
'Cai, Yue-Peng'

_publ_section_title
;
 Temperature-/solvent-dependent low-dimensional compounds based on
 quinoline-2,3-dicarboxylic acid: structures and fluorescent properties.
;
_journal_issue 38
_journal_name_full 'Dalton transactions (Cambridge, England : 2003)'
_journal_page_first 11898
_journal_page_last 11906
_journal_paper_doi 10.1039/c2dt31243c
_journal_volume 41
_journal_year 2012
_chemical_formula_moiety 'C26 H24 Co N2 O10'
_chemical_formula_sum 'C26 H24 Co N2 O10'
_chemical_formula_weight 583.40
_chemical_name_systematic
;
?
;
_space_group_IT_number 14
_symmetry_cell_setting monoclinic
_symmetry_space_group_name_Hall '-P 2ybc'
_symmetry_space_group_name_H-M 'P 1 21/c 1'
_atom_sites_solution_hydrogens geom
_atom_sites_solution_primary direct
_atom_sites_solution_secondary difmap
_audit_creation_method SHELXL-97
_cell_angle_alpha 90.00
_cell_angle_beta 97.422(6)
_cell_angle_gamma 90.00
_cell_formula_units_Z 2
_cell_length_a 13.090(5)
_cell_length_b 7.694(3)
_cell_length_c 12.632(5)
_cell_measurement_reflns_used 590
_cell_measurement_temperature 298(2)
_cell_measurement_theta_max 19.94
_cell_measurement_theta_min 3.11
_cell_volume 1261.6(9)
_computing_cell_refinement 'Bruker SAINT'
_computing_data_collection 'Bruker APEX2'
_computing_data_reduction 'Bruker SAINT'
_computing_molecular_graphics 'Bruker SHELXTL'
_computing_publication_material 'Bruker SHELXTL'
_computing_structure_refinement 'SHELXL-97 (Sheldrick, 1997)'
_computing_structure_solution 'SHELXS-97 (Sheldrick, 1990)'
_diffrn_ambient_temperature 298(2)
_diffrn_measured_fraction_theta_full 0.999
_diffrn_measured_fraction_theta_max 0.999
_diffrn_measurement_device_type 'Bruker APEX-II CCD'
_diffrn_measurement_method '\f and \w scans'
_diffrn_radiation_monochromator graphite
_diffrn_radiation_source 'fine-focus sealed tube'
_diffrn_radiation_type MoK\a
_diffrn_radiation_wavelength 0.71073
_diffrn_reflns_av_R_equivalents 0.0792
_diffrn_reflns_av_sigmaI/netI 0.1120
_diffrn_reflns_limit_h_max 15
_diffrn_reflns_limit_h_min -15
_diffrn_reflns_limit_k_max 9
_diffrn_reflns_limit_k_min -8
_diffrn_reflns_limit_l_max 9
_diffrn_reflns_limit_l_min -15
_diffrn_reflns_number 6224
_diffrn_reflns_theta_full 25.19
_diffrn_reflns_theta_max 25.19
_diffrn_reflns_theta_min 1.57
_diffrn_standards_number 0
_exptl_absorpt_coefficient_mu 0.743
_exptl_absorpt_correction_T_max 0.8967
_exptl_absorpt_correction_T_min 0.8302
_exptl_absorpt_correction_type multi-scan
_exptl_absorpt_process_details 'SADABS (Sheldrick, 1996)'
_exptl_crystal_colour red
_exptl_crystal_density_diffrn 1.536
_exptl_crystal_density_method 'not measured'
_exptl_crystal_description block
_exptl_crystal_F_000 602
_exptl_crystal_size_max 0.26
_exptl_crystal_size_mid 0.21
_exptl_crystal_size_min 0.15
_refine_diff_density_max 0.385
_refine_diff_density_min -0.353
_refine_diff_density_rms 0.082
_refine_ls_extinction_method none
_refine_ls_goodness_of_fit_ref 1.011
_refine_ls_hydrogen_treatment mixed
_refine_ls_matrix_type full
_refine_ls_number_parameters 183
_refine_ls_number_reflns 2270
_refine_ls_number_restraints 0
_refine_ls_restrained_S_all 1.011
_refine_ls_R_factor_all 0.1199
_refine_ls_R_factor_gt 0.0571
_refine_ls_shift/su_max 0.000
_refine_ls_shift/su_mean 0.000
_refine_ls_structure_factor_coef Fsqd
_refine_ls_weighting_details 'calc w=1/[\s^2^(Fo^2^)+(0.0413P)^2^+0.0000P] where P=(Fo^2^+2Fc^2^)/3'
_refine_ls_weighting_scheme calc
_refine_ls_wR_factor_gt 0.0985
_refine_ls_wR_factor_ref 0.1290
_reflns_number_gt 1311
_reflns_number_total 2270
_reflns_threshold_expression >2sigma(I)
_cod_data_source_file c2dt31243c.txt
_cod_data_source_block 849593(3)
_cod_depositor_comments
;
The following automatic conversions were performed:

'_symmetry_cell_setting' value 'Monoclinic' changed to 'monoclinic'
according to
/usr/data/users/saulius/automatic-downloads/retrospective/RSC/lib/dictionaries/cif_core.dic
dictionary named 'cif_core.dic' version 2.4.2 from 2011-04-26.

Automatic conversion script
Id: cif_fix_values 2281 2013-09-26 08:29:07Z andrius 
;
_cod_original_cell_volume 1261.6(8)
_cod_original_sg_symbol_H-M P2(1)/c
_cod_database_code 7030128

loop_
_symmetry_equiv_pos_as_xyz
'x, y, z'
'-x, y+1/2, -z+1/2'
'-x, -y, -z'
'x, -y-1/2, z-1/2'

loop_
_atom_site_label
_atom_site_type_symbol
_atom_site_fract_x
_atom_site_fract_y
_atom_site_fract_z
_atom_site_U_iso_or_equiv
_atom_site_adp_type
_atom_site_occupancy
_atom_site_symmetry_multiplicity
_atom_site_calc_flag
_atom_site_refinement_flags
Co1 Co 0.5000 0.5000 0.5000 0.0310(3) Uani 1 2 d S
O1 O 0.4655(2) 0.3118(4) 0.3911(3) 0.0372(9) Uani 1 1 d .
O2 O 0.3438(2) 0.2348(4) 0.2590(3) 0.0416(9) Uani 1 1 d .
O3 O 0.5128(3) 0.6778(6) 0.3737(3) 0.0524(12) Uani 1 1 d .
H3 H 0.549(4) 0.678(8) 0.340(5) 0.063 Uiso 1 1 d .
O4 O 0.1794(2) 0.0841(5) 0.3421(3) 0.0419(9) Uani 1 1 d .
O5 O 0.0889(3) 0.2481(5) 0.2165(3) 0.0584(12) Uani 1 1 d .
N1 N 0.3302(3) 0.5276(5) 0.4671(3) 0.0309(10) Uani 1 1 d G
C1 C 0.3731(4) 0.3055(6) 0.3452(4) 0.0314(12) Uani 1 1 d .
C2 C 0.2923(3) 0.4059(6) 0.3981(4) 0.0277(11) Uani 1 1 d G
C3 C 0.1874(3) 0.3825(6) 0.3673(4) 0.0294(12) Uani 1 1 d G
C4 C 0.1470(4) 0.2330(7) 0.2980(4) 0.0371(13) Uani 1 1 d .
C5 C 0.1612(4) -0.0650(6) 0.2747(4) 0.0556(16) Uani 1 1 d .
H5A H 0.0908 -0.1015 0.2731 0.083 Uiso 1 1 calc R
H5B H 0.2062 -0.1576 0.3021 0.083 Uiso 1 1 calc R
H5C H 0.1742 -0.0361 0.2038 0.083 Uiso 1 1 calc R
C6 C 0.1194(3) 0.4968(6) 0.4035(3) 0.0349(12) Uani 1 1 d G
H6 H 0.0491 0.4859 0.3817 0.042 Uiso 1 1 calc R
C7 C 0.1566(2) 0.6290(5) 0.4729(3) 0.0310(12) Uani 1 1 d G
C12 C 0.2617(2) 0.6424(5) 0.5066(3) 0.0299(12) Uani 1 1 d G
C8 C 0.0899(4) 0.7555(7) 0.5107(4) 0.0405(14) Uani 1 1 d .
H8 H 0.0192 0.7485 0.4899 0.049 Uiso 1 1 calc R
C9 C 0.1286(4) 0.8859(7) 0.5769(4) 0.0473(15) Uani 1 1 d .
H9 H 0.0845 0.9680 0.6004 0.057 Uiso 1 1 calc R
C10 C 0.2349(4) 0.8963(7) 0.6097(4) 0.0453(14) Uani 1 1 d .
H10 H 0.2611 0.9858 0.6547 0.054 Uiso 1 1 calc R
C11 C 0.3002(4) 0.7758(6) 0.5759(4) 0.0391(13) Uani 1 1 d .
H11 H 0.3705 0.7824 0.5990 0.047 Uiso 1 1 calc R
C13 C 0.4682(4) 0.8460(7) 0.3650(5) 0.0678(19) Uani 1 1 d .
H13A H 0.3986 0.8401 0.3814 0.102 Uiso 1 1 calc R
H13B H 0.4682 0.8885 0.2936 0.102 Uiso 1 1 calc R
H13C H 0.5075 0.9231 0.4143 0.102 Uiso 1 1 calc R

loop_
_atom_site_aniso_label
_atom_site_aniso_U_11
_atom_site_aniso_U_22
_atom_site_aniso_U_33
_atom_site_aniso_U_23
_atom_site_aniso_U_13
_atom_site_aniso_U_12
Co1 0.0266(5) 0.0352(6) 0.0311(6) -0.0025(5) 0.0031(4) -0.0008(5)
O1 0.0286(18) 0.044(2) 0.038(2) -0.0098(18) 0.0005(17) 0.0012(16)
O2 0.0341(19) 0.054(2) 0.036(2) -0.0164(19) 0.0026(18) -0.0056(17)
O3 0.056(3) 0.049(2) 0.057(3) 0.014(2) 0.026(2) 0.011(2)
O4 0.049(2) 0.036(2) 0.040(2) -0.003(2) 0.0022(19) -0.0033(18)
O5 0.058(3) 0.052(3) 0.057(3) -0.007(2) -0.024(2) 0.0045(19)
N1 0.029(2) 0.039(3) 0.025(2) 0.001(2) 0.0047(18) -0.0026(19)
C1 0.031(3) 0.027(3) 0.037(3) -0.002(3) 0.008(3) -0.003(2)
C2 0.030(3) 0.031(3) 0.023(3) -0.002(2) 0.003(2) 0.001(2)
C3 0.023(3) 0.033(3) 0.031(3) 0.004(2) -0.001(2) -0.003(2)
C4 0.029(3) 0.041(3) 0.041(3) -0.001(3) 0.005(3) -0.003(3)
C5 0.072(4) 0.041(4) 0.054(4) -0.001(3) 0.009(3) -0.005(3)
C6 0.019(2) 0.046(3) 0.039(3) 0.008(3) 0.000(2) -0.009(3)
C7 0.027(3) 0.035(3) 0.032(3) 0.001(2) 0.008(2) 0.004(2)
C12 0.026(3) 0.035(3) 0.030(3) 0.001(2) 0.008(2) 0.001(2)
C8 0.033(3) 0.046(3) 0.043(3) 0.005(3) 0.008(3) 0.004(3)
C9 0.047(3) 0.041(4) 0.056(4) -0.004(3) 0.012(3) 0.013(3)
C10 0.044(3) 0.042(3) 0.050(4) -0.014(3) 0.007(3) 0.002(3)
C11 0.035(3) 0.046(4) 0.036(3) -0.006(3) 0.003(3) 0.000(3)
C13 0.088(5) 0.051(4) 0.070(5) 0.015(4) 0.027(4) 0.024(4)

loop_
_atom_type_symbol
_atom_type_description
_atom_type_scat_dispersion_real
_atom_type_scat_dispersion_imag
_atom_type_scat_source
C C 0.0033 0.0016 'International Tables Vol C Tables 4.2.6.8 and 6.1.1.4'
H H 0.0000 0.0000 'International Tables Vol C Tables 4.2.6.8 and 6.1.1.4'
N N 0.0061 0.0033 'International Tables Vol C Tables 4.2.6.8 and 6.1.1.4'
O O 0.0106 0.0060 'International Tables Vol C Tables 4.2.6.8 and 6.1.1.4'
Co Co 0.3494 0.9721 'International Tables Vol C Tables 4.2.6.8 and 6.1.1.4'

loop_
_geom_angle_atom_site_label_1
_geom_angle_atom_site_label_2
_geom_angle_atom_site_label_3
_geom_angle
_geom_angle_site_symmetry_1
_geom_angle_site_symmetry_3
O1 Co1 O1 180.0 3_666 .
O1 Co1 O3 89.00(16) 3_666 3_666
O1 Co1 O3 91.00(16) . 3_666
O1 Co1 O3 91.00(16) 3_666 .
O1 Co1 O3 89.00(16) . .
O3 Co1 O3 180.0 3_666 .
O1 Co1 N1 100.99(13) 3_666 .
O1 Co1 N1 79.01(13) . .
O3 Co1 N1 91.62(14) 3_666 .
O3 Co1 N1 88.38(14) . .
O1 Co1 N1 79.01(13) 3_666 3_666
O1 Co1 N1 100.99(13) . 3_666
O3 Co1 N1 88.38(14) 3_666 3_666
O3 Co1 N1 91.62(14) . 3_666
N1 Co1 N1 180.0 . 3_666
C1 O1 Co1 117.1(3) . .
C13 O3 Co1 125.0(3) . .
C13 O3 H3 105(6) . .
Co1 O3 H3 127(5) . .
C4 O4 C5 115.2(4) . .
C2 N1 C12 118.5(3) . .
C2 N1 Co1 109.6(3) . .
C12 N1 Co1 131.9(3) . .
O2 C1 O1 126.0(5) . .
O2 C1 C2 117.0(4) . .
O1 C1 C2 116.8(4) . .
N1 C2 C3 123.1(4) . .
N1 C2 C1 114.9(3) . .
C3 C2 C1 121.7(4) . .
C2 C3 C6 118.9(4) . .
C2 C3 C4 121.6(4) . .
C6 C3 C4 119.4(3) . .
O5 C4 O4 125.3(5) . .
O5 C4 C3 124.1(5) . .
O4 C4 C3 110.4(4) . .
O4 C5 H5A 109.5 . .
O4 C5 H5B 109.5 . .
H5A C5 H5B 109.5 . .
O4 C5 H5C 109.5 . .
H5A C5 H5C 109.5 . .
H5B C5 H5C 109.5 . .
C7 C6 C3 119.4(3) . .
C7 C6 H6 120.3 . .
C3 C6 H6 120.3 . .
C12 C7 C6 120.0 . .
C12 C7 C8 118.0(3) . .
C6 C7 C8 122.0(3) . .
C11 C12 C7 120.5(4) . .
C11 C12 N1 119.4(3) . .
C7 C12 N1 120.0(3) . .
C9 C8 C7 120.8(4) . .
C9 C8 H8 119.6 . .
C7 C8 H8 119.6 . .
C8 C9 C10 120.0(5) . .
C8 C9 H9 120.0 . .
C10 C9 H9 120.0 . .
C11 C10 C9 120.4(5) . .
C11 C10 H10 119.8 . .
C9 C10 H10 119.8 . .
C10 C11 C12 120.2(5) . .
C10 C11 H11 119.9 . .
C12 C11 H11 119.9 . .
O3 C13 H13A 109.5 . .
O3 C13 H13B 109.5 . .
H13A C13 H13B 109.5 . .
O3 C13 H13C 109.5 . .
H13A C13 H13C 109.5 . .
H13B C13 H13C 109.5 . .

loop_
_geom_bond_atom_site_label_1
_geom_bond_atom_site_label_2
_geom_bond_distance
_geom_bond_site_symmetry_2
Co1 O1 2.008(3) 3_666
Co1 O1 2.008(3) .
Co1 O3 2.125(4) 3_666
Co1 O3 2.125(4) .
Co1 N1 2.218(4) .
Co1 N1 2.218(4) 3_666
O1 C1 1.273(5) .
O2 C1 1.234(5) .
O3 C13 1.418(6) .
O3 H3 0.68(5) .
O4 C4 1.320(5) .
O4 C5 1.430(5) .
O5 C4 1.204(5) .
N1 C2 1.330(5) .
N1 C12 1.397(5) .
C1 C2 1.532(6) .
C2 C3 1.3900 .
C3 C6 1.371(6) .
C3 C4 1.500(6) .
C5 H5A 0.9600 .
C5 H5B 0.9600 .
C5 H5C 0.9600 .
C6 C7 1.3900 .
C6 H6 0.9300 .
C7 C12 1.3900 .
C7 C8 1.430(5) .
C12 C11 1.399(6) .
C8 C9 1.361(6) .
C8 H8 0.9300 .
C9 C10 1.402(6) .
C9 H9 0.9300 .
C10 C11 1.367(6) .
C10 H10 0.9300 .
C11 H11 0.9300 .
C13 H13A 0.9600 .
C13 H13B 0.9600 .
C13 H13C 0.9600 .

loop_
_geom_hbond_atom_site_label_D
_geom_hbond_atom_site_label_H
_geom_hbond_atom_site_label_A
_geom_hbond_distance_DH
_geom_hbond_distance_HA
_geom_hbond_distance_DA
_geom_hbond_angle_DHA
_geom_hbond_site_symmetry_A
O3 H3 O2 0.68(5) 2.04(6) 2.708(5) 168(7) 2_655

loop_
_geom_torsion_atom_site_label_1
_geom_torsion_atom_site_label_2
_geom_torsion_atom_site_label_3
_geom_torsion_atom_site_label_4
_geom_torsion
_geom_torsion_site_symmetry_1
O1 Co1 O1 C1 57(100) 3_666
O3 Co1 O1 C1 99.6(3) 3_666
O3 Co1 O1 C1 -80.4(3) .
N1 Co1 O1 C1 8.1(3) .
N1 Co1 O1 C1 -171.9(3) 3_666
O1 Co1 O3 C13 -46.7(4) 3_666
O1 Co1 O3 C13 133.3(4) .
O3 Co1 O3 C13 92(100) 3_666
N1 Co1 O3 C13 54.2(4) .
N1 Co1 O3 C13 -125.8(4) 3_666
O1 Co1 N1 C2 -177.5(3) 3_666
O1 Co1 N1 C2 2.5(3) .
O3 Co1 N1 C2 -88.2(3) 3_666
O3 Co1 N1 C2 91.8(3) .
N1 Co1 N1 C2 -48(100) 3_666
O1 Co1 N1 C12 0.9(4) 3_666
O1 Co1 N1 C12 -179.1(4) .
O3 Co1 N1 C12 90.2(4) 3_666
O3 Co1 N1 C12 -89.8(4) .
N1 Co1 N1 C12 130(100) 3_666
Co1 O1 C1 O2 158.9(4) .
Co1 O1 C1 C2 -16.6(5) .
C12 N1 C2 C3 -3.1(7) .
Co1 N1 C2 C3 175.6(4) .
C12 N1 C2 C1 170.5(4) .
Co1 N1 C2 C1 -10.9(5) .
O2 C1 C2 N1 -157.1(4) .
O1 C1 C2 N1 18.8(6) .
O2 C1 C2 C3 16.5(7) .
O1 C1 C2 C3 -167.6(4) .
N1 C2 C3 C6 4.6(7) .
C1 C2 C3 C6 -168.5(4) .
N1 C2 C3 C4 -173.8(4) .
C1 C2 C3 C4 13.1(7) .
C5 O4 C4 O5 14.3(7) .
C5 O4 C4 C3 -169.3(4) .
C2 C3 C4 O5 -127.1(5) .
C6 C3 C4 O5 54.5(7) .
C2 C3 C4 O4 56.5(6) .
C6 C3 C4 O4 -121.9(5) .
C2 C3 C6 C7 -2.4(7) .
C4 C3 C6 C7 176.1(4) .
C3 C6 C7 C12 -1.2(7) .
C3 C6 C7 C8 178.0(4) .
C6 C7 C12 C11 179.5(4) .
C8 C7 C12 C11 0.2(7) .
C6 C7 C12 N1 2.8(7) .
C8 C7 C12 N1 -176.5(4) .
C2 N1 C12 C11 -177.4(4) .
Co1 N1 C12 C11 4.3(6) .
C2 N1 C12 C7 -0.7(6) .
Co1 N1 C12 C7 -179.0(3) .
C12 C7 C8 C9 0.7(7) .
C6 C7 C8 C9 -178.6(5) .
C7 C8 C9 C10 -0.7(8) .
C8 C9 C10 C11 -0.2(8) .
C9 C10 C11 C12 1.1(8) .
C7 C12 C11 C10 -1.1(7) .
N1 C12 C11 C10 175.6(5) .
